data_7227689
loop_
_publ_author_name
'Hui, Yuan-Feng'
'Kang, Chun-Li'
'Tian, Tao'
'Dang, Song'
'Ai, Jing'
'Liu, Chao'
'Tian, Hong-Rui'
'Sun, Zhong-Ming'
'Gao, Chao-Ying'

_publ_section_title
;
 Metal--organic frameworks constructed from a tetrahedral silicon-based
 linker for selective adsorption of methylene blue
;
_journal_issue 11
_journal_name_full CrystEngComm
_journal_page_first 1564
_journal_paper_doi 10.1039/C6CE02639G
_journal_volume 19
_journal_year 2017
_chemical_formula_moiety 'C40 H29 Co3 N8 O13 Si'
_chemical_formula_sum 'C40 H29 Co3 N8 O16 Si'
_chemical_formula_weight 1082.59
_chemical_name_systematic
;
 ?
;
_space_group_crystal_system monoclinic
_space_group_IT_number 14
_space_group_name_Hall '-P 2ybc'
_space_group_name_H-M_alt 'P 1 21/c 1'
_symmetry_space_group_name_Hall '-P 2ybc'
_symmetry_space_group_name_H-M 'P 1 21/c 1'
_atom_sites_solution_hydrogens geom
_audit_creation_date 2016-09-04
_audit_creation_method
;
Olex2 1.2-beta
(compiled 2016.07.26 svn.r3321 for OlexSys, GUI svn.r5221)
;
_audit_update_record
;
2016-09-04 deposited with the CCDC.
2017-02-15 downloaded from the CCDC.
;
_cell_angle_alpha 90
_cell_angle_beta 100.7710(10)
_cell_angle_gamma 90
_cell_formula_units_Z 4
_cell_length_a 13.9339(5)
_cell_length_b 21.2240(7)
_cell_length_c 16.2310(6)
_cell_measurement_reflns_used 6127
_cell_measurement_temperature 296(2)
_cell_measurement_theta_max 26.000
_cell_measurement_theta_min 2.340
_cell_volume 4715.5(3)
_computing_cell_refinement 'SAINT v8.34A (Bruker, 2013)'
_computing_data_reduction 'SAINT v8.34A (Bruker, 2013)'
_computing_molecular_graphics 'Olex2 (Dolomanov et al., 2009)'
_computing_publication_material 'Olex2 (Dolomanov et al., 2009)'
_computing_structure_refinement 'XL (Sheldrick, 2008)'
_diffrn_ambient_temperature 296.15
_diffrn_measured_fraction_theta_full 1.000
_diffrn_measured_fraction_theta_max 1.000
_diffrn_measurement_device_type 'Bruken APEX-II CCD'
_diffrn_radiation_type MoK\a
_diffrn_radiation_wavelength 0.71073
_diffrn_reflns_av_R_equivalents 0.0403
_diffrn_reflns_av_unetI/netI 0.0443
_diffrn_reflns_Laue_measured_fraction_full 1.000
_diffrn_reflns_Laue_measured_fraction_max 1.000
_diffrn_reflns_limit_h_max 17
_diffrn_reflns_limit_h_min -15
_diffrn_reflns_limit_k_max 26
_diffrn_reflns_limit_k_min -26
_diffrn_reflns_limit_l_max 17
_diffrn_reflns_limit_l_min -20
_diffrn_reflns_number 29563
_diffrn_reflns_point_group_measured_fraction_full 1.000
_diffrn_reflns_point_group_measured_fraction_max 1.000
_diffrn_reflns_theta_full 25.242
_diffrn_reflns_theta_max 26.047
_diffrn_reflns_theta_min 1.597
_exptl_absorpt_coefficient_mu 1.145
_exptl_absorpt_correction_T_max 0.7453
_exptl_absorpt_correction_T_min 0.6780
_exptl_absorpt_correction_type multi-scan
_exptl_absorpt_process_details
;
SADABS-2012/1 (Bruker,2012) was used for absorption correction.
wR2(int) was 0.0504 before and 0.0449 after correction.
The Ratio of minimum to maximum transmission is 0.9097.
The \l/2 correction factor is 0.0015.
;
_exptl_crystal_colour purple
_exptl_crystal_density_diffrn 1.525
_exptl_crystal_description block
_exptl_crystal_F_000 2192
_exptl_crystal_size_max 0.1
_exptl_crystal_size_mid 0.06
_exptl_crystal_size_min 0.05
_refine_diff_density_max 1.108
_refine_diff_density_min -0.586
_refine_diff_density_rms 0.078
_refine_ls_extinction_method none
_refine_ls_goodness_of_fit_ref 1.080
_refine_ls_hydrogen_treatment constr
_refine_ls_matrix_type full
_refine_ls_number_parameters 588
_refine_ls_number_reflns 9314
_refine_ls_number_restraints 0
_refine_ls_restrained_S_all 1.080
_refine_ls_R_factor_all 0.0616
_refine_ls_R_factor_gt 0.0428
_refine_ls_shift/su_max 0.001
_refine_ls_shift/su_mean 0.000
_refine_ls_structure_factor_coef Fsqd
_refine_ls_weighting_details 'w=1/[\s^2^(Fo^2^)+(0.0456P)^2^+4.7736P] where P=(Fo^2^+2Fc^2^)/3'
_refine_ls_weighting_scheme calc
_refine_ls_wR_factor_gt 0.1047
_refine_ls_wR_factor_ref 0.1143
_reflns_Friedel_coverage 0.000
_reflns_number_gt 7042
_reflns_number_total 9314
_reflns_threshold_expression 'I > 2\s(I)'
_cod_data_source_file c6ce02639g2.cif
_cod_data_source_block Co
_cod_depositor_comments 'Adding full bibliography for 7227687--7227689.cif.'
_cod_database_code 7227689
_shelxl_version_number 2014-3
_shelx_space_group_comment
;
The symmetry employed for this shelxl refinement is uniquely defined
by the following loop, which should always be used as a source of
symmetry information in preference to the above space-group names.
They are only intended as comments.
;
_shelx_estimated_absorpt_t_max 0.945
_shelx_estimated_absorpt_t_min 0.894
_olex2_refinement_description
;
1. Fixed Uiso
 At 1.2 times of:
  All C(H) groups
 At 1.5 times of:
  All C(H,H,H) groups
2.a Aromatic/amide H refined with riding coordinates:
 C3(H3), C4(H4), C6(H6), C7(H7), C10(H10), C11(H11), C13(H13), C14(H14),
 C17(H17), C18(H18), C20(H20), C21(H21), C24(H24), C25(H25), C27(H27), C28(H28),
  C31(H31), C32(H32), C34(H34), C35(H35), C36(H36), C37(H37), C38(H38)
2.b Idealised Me refined as rotating group:
 C39(H39A,H39B,H39C), C40(H40A,H40B,H40C)
;
_olex2_submission_special_instructions 'No special instructions were received'

loop_
_space_group_symop_operation_xyz
'x, y, z'
'-x, y+1/2, -z+1/2'
'-x, -y, -z'
'x, -y-1/2, z-1/2'

loop_
_atom_site_label
_atom_site_type_symbol
_atom_site_fract_x
_atom_site_fract_y
_atom_site_fract_z
_atom_site_U_iso_or_equiv
_atom_site_adp_type
_atom_site_occupancy
_atom_site_site_symmetry_order
_atom_site_calc_flag
_atom_site_refinement_flags_posn
Co1 Co 0.22094(3) 0.20785(2) 0.92174(3) 0.02241(11) Uani 1 1 d .
Co2 Co 1.28468(3) 0.20582(2) 1.12924(3) 0.02392(11) Uani 1 1 d .
Co3 Co 1.18971(3) 0.06676(2) 1.00939(3) 0.02639(12) Uani 1 1 d .
Si1 Si 0.75485(6) 0.42845(4) 0.98285(5) 0.02266(19) Uani 1 1 d .
N1 N 1.06279(19) 0.11919(13) 0.94389(18) 0.0305(6) Uani 1 1 d .
N2 N 1.07976(19) 0.17499(13) 0.91441(18) 0.0310(7) Uani 1 1 d .
N3 N 0.9976(2) 0.19956(14) 0.8712(2) 0.0389(8) Uani 1 1 d .
N4 N 0.96718(19) 0.10623(13) 0.92163(19) 0.0349(7) Uani 1 1 d .
N5 N 0.5381(2) 0.19285(14) 0.7120(2) 0.0396(8) Uani 1 1 d .
N6 N 0.4930(2) 0.14824(16) 0.6586(3) 0.0628(12) Uani 1 1 d .
N7 N 0.39920(19) 0.23445(13) 0.65530(18) 0.0333(7) Uani 1 1 d .
N8 N 1.0123(3) 0.0931(3) 1.1897(3) 0.0779(14) Uani 1 1 d .
O1 O 0.35392(16) 0.24418(11) 0.92437(16) 0.0373(6) Uani 1 1 d .
O2 O 0.45471(17) 0.17105(12) 0.98965(18) 0.0446(7) Uani 1 1 d .
O3 O 1.19806(16) 0.28204(11) 1.00997(16) 0.0369(6) Uani 1 1 d .
O4 O 1.16275(17) 0.25442(12) 1.13187(16) 0.0387(6) Uani 1 1 d .
O5 O 0.7609(2) 0.64002(11) 0.66513(15) 0.0408(6) Uani 1 1 d .
O6 O 0.7497(2) 0.54992(11) 0.59402(15) 0.0434(7) Uani 1 1 d .
O7 O 0.71412(19) 0.65978(11) 1.26553(14) 0.0384(6) Uani 1 1 d .
O8 O 0.59605(19) 0.59875(13) 1.29315(16) 0.0459(7) Uani 1 1 d .
O9 O 1.26796(14) 0.15115(10) 1.02992(13) 0.0235(5) Uani 1 1 d .
O10 O 1.1293(2) 0.06763(16) 1.11668(18) 0.0553(8) Uani 1 1 d .
O11 O 0.17064(17) 0.26834(11) 0.81823(15) 0.0376(6) Uani 1 1 d .
O12 O 1.1203(2) -0.02106(12) 0.98151(16) 0.0449(7) Uani 1 1 d .
O13 O 1.31454(19) 0.01747(12) 1.08078(16) 0.0441(6) Uani 1 1 d .
C1 C 0.4375(2) 0.22408(16) 0.9565(2) 0.0312(8) Uani 1 1 d .
C2 C 0.5189(2) 0.27028(16) 0.9569(2) 0.0296(7) Uani 1 1 d .
C3 C 0.4971(3) 0.33016(18) 0.9267(3) 0.0506(11) Uani 1 1 d .
H3 H 0.4330 0.3403 0.9028 0.061 Uiso 1 1 calc R
C4 C 0.5684(3) 0.37497(18) 0.9316(3) 0.0518(12) Uani 1 1 d .
H4 H 0.5513 0.4151 0.9108 0.062 Uiso 1 1 calc R
C5 C 0.6649(2) 0.36282(15) 0.9664(2) 0.0263(7) Uani 1 1 d .
C6 C 0.6860(3) 0.30215(18) 0.9935(3) 0.0507(12) Uani 1 1 d .
H6 H 0.7503 0.2916 1.0161 0.061 Uiso 1 1 calc R
C7 C 0.6146(3) 0.25623(18) 0.9883(3) 0.0552(12) Uani 1 1 d .
H7 H 0.6318 0.2155 1.0063 0.066 Uiso 1 1 calc R
C8 C 1.1439(2) 0.28481(15) 1.0634(2) 0.0306(8) Uani 1 1 d .
C9 C 1.0539(2) 0.32431(15) 1.0466(2) 0.0284(7) Uani 1 1 d .
C10 C 1.0225(3) 0.34873(17) 0.9682(2) 0.0374(9) Uani 1 1 d .
H10 H 1.0591 0.3424 0.9265 0.045 Uiso 1 1 calc R
C11 C 0.9366(3) 0.38275(18) 0.9508(2) 0.0387(9) Uani 1 1 d .
H11 H 0.9161 0.3989 0.8971 0.046 Uiso 1 1 calc R
C12 C 0.8798(2) 0.39352(14) 1.0115(2) 0.0256(7) Uani 1 1 d .
C13 C 0.9145(3) 0.36966(18) 1.0913(2) 0.0385(9) Uani 1 1 d .
H13 H 0.8794 0.3772 1.1337 0.046 Uiso 1 1 calc R
C14 C 1.0000(3) 0.33499(18) 1.1090(2) 0.0396(9) Uani 1 1 d .
H14 H 1.0213 0.3189 1.1626 0.048 Uiso 1 1 calc R
C15 C 0.7519(2) 0.58176(16) 0.6594(2) 0.0314(8) Uani 1 1 d .
C16 C 0.7453(2) 0.54596(15) 0.7373(2) 0.0291(7) Uani 1 1 d .
C17 C 0.7177(5) 0.4846(2) 0.7351(3) 0.091(2) Uani 1 1 d .
H17 H 0.6983 0.4650 0.6834 0.110 Uiso 1 1 calc R
C18 C 0.7176(5) 0.4505(2) 0.8074(3) 0.0831(19) Uani 1 1 d .
H18 H 0.6971 0.4088 0.8029 0.100 Uiso 1 1 calc R
C19 C 0.7465(2) 0.47581(15) 0.8848(2) 0.0264(7) Uani 1 1 d .
C20 C 0.7733(5) 0.5376(2) 0.8856(3) 0.087(2) Uani 1 1 d .
H20 H 0.7924 0.5577 0.9369 0.105 Uiso 1 1 calc R
C21 C 0.7731(4) 0.5714(2) 0.8130(3) 0.0758(18) Uani 1 1 d .
H21 H 0.7930 0.6133 0.8170 0.091 Uiso 1 1 calc R
C22 C 0.6618(3) 0.61026(16) 1.2535(2) 0.0321(8) Uani 1 1 d .
C23 C 0.6847(2) 0.56528(15) 1.1896(2) 0.0285(7) Uani 1 1 d .
C24 C 0.6244(3) 0.51450(18) 1.1642(2) 0.0431(9) Uani 1 1 d .
H24 H 0.5688 0.5083 1.1873 0.052 Uiso 1 1 calc R
C25 C 0.6459(3) 0.47285(17) 1.1047(3) 0.0429(9) Uani 1 1 d .
H25 H 0.6041 0.4391 1.0884 0.051 Uiso 1 1 calc R
C26 C 0.7280(2) 0.48011(15) 1.0688(2) 0.0263(7) Uani 1 1 d .
C27 C 0.7889(3) 0.5300(2) 1.0974(3) 0.0481(10) Uani 1 1 d .
H27 H 0.8462 0.5352 1.0765 0.058 Uiso 1 1 calc R
C28 C 0.7676(3) 0.57223(19) 1.1559(3) 0.0478(10) Uani 1 1 d .
H28 H 0.8096 0.6058 1.1727 0.057 Uiso 1 1 calc R
C29 C 0.9300(2) 0.15627(16) 0.8772(2) 0.0335(8) Uani 1 1 d .
C30 C 0.8265(2) 0.16525(17) 0.8374(2) 0.0387(9) Uani 1 1 d .
C31 C 0.7960(3) 0.2231(2) 0.8040(3) 0.0685(16) Uani 1 1 d .
H31 H 0.8402 0.2564 0.8087 0.082 Uiso 1 1 calc R
C32 C 0.7003(3) 0.2325(2) 0.7634(3) 0.0667(15) Uani 1 1 d .
H32 H 0.6801 0.2716 0.7409 0.080 Uiso 1 1 calc R
C33 C 0.6363(2) 0.18360(18) 0.7570(2) 0.0398(9) Uani 1 1 d .
C34 C 0.6640(3) 0.12606(19) 0.7903(3) 0.0556(13) Uani 1 1 d .
H34 H 0.6191 0.0933 0.7859 0.067 Uiso 1 1 calc R
C35 C 0.7597(3) 0.11683(19) 0.8307(3) 0.0540(12) Uani 1 1 d .
H35 H 0.7790 0.0776 0.8535 0.065 Uiso 1 1 calc R
C36 C 0.4817(3) 0.24369(18) 0.7080(2) 0.0430(10) Uani 1 1 d .
H36 H 0.4984 0.2806 0.7382 0.052 Uiso 1 1 calc R
C37 C 0.4103(3) 0.17580(19) 0.6260(3) 0.0548(12) Uani 1 1 d .
H37 H 0.3631 0.1565 0.5859 0.066 Uiso 1 1 calc R
C38 C 1.0748(4) 0.1031(3) 1.1378(3) 0.0711(15) Uani 1 1 d .
H38 H 1.0748 0.1435 1.1158 0.085 Uiso 1 1 calc R
C39 C 0.9537(5) 0.1440(4) 1.2098(5) 0.122(3) Uani 1 1 d .
H39A H 0.9625 0.1801 1.1763 0.184 Uiso 1 1 calc GR
H39B H 0.9729 0.1544 1.2681 0.184 Uiso 1 1 calc GR
H39C H 0.8862 0.1318 1.1986 0.184 Uiso 1 1 calc GR
C40 C 0.9998(5) 0.0326(3) 1.2216(4) 0.104(2) Uani 1 1 d .
H40A H 0.9385 0.0155 1.1938 0.156 Uiso 1 1 calc GR
H40B H 1.0002 0.0354 1.2807 0.156 Uiso 1 1 calc GR
H40C H 1.0520 0.0057 1.2121 0.156 Uiso 1 1 calc GR

loop_
_atom_site_aniso_label
_atom_site_aniso_U_11
_atom_site_aniso_U_22
_atom_site_aniso_U_33
_atom_site_aniso_U_23
_atom_site_aniso_U_13
_atom_site_aniso_U_12
Co1 0.0200(2) 0.0220(2) 0.0244(2) 0.00082(17) 0.00209(16) -0.00194(17)
Co2 0.0220(2) 0.0264(2) 0.0219(2) -0.00017(18) 0.00054(16) -0.00034(18)
Co3 0.0298(2) 0.0236(2) 0.0248(2) 0.00091(18) 0.00264(18) -0.00295(18)
Si1 0.0206(4) 0.0217(4) 0.0251(5) 0.0013(4) 0.0028(3) 0.0004(3)
N1 0.0222(14) 0.0304(15) 0.0368(16) 0.0049(13) -0.0002(12) -0.0057(12)
N2 0.0234(14) 0.0280(15) 0.0378(17) 0.0069(13) -0.0041(12) -0.0023(12)
N3 0.0248(15) 0.0333(16) 0.053(2) 0.0138(14) -0.0063(13) -0.0019(13)
N4 0.0225(14) 0.0321(16) 0.0462(18) 0.0094(14) -0.0038(13) -0.0066(12)
N5 0.0233(15) 0.0384(17) 0.051(2) -0.0021(15) -0.0084(13) 0.0035(13)
N6 0.041(2) 0.045(2) 0.089(3) -0.020(2) -0.0234(19) 0.0119(16)
N7 0.0251(15) 0.0351(16) 0.0363(17) -0.0007(13) -0.0030(12) 0.0026(12)
N8 0.058(3) 0.128(4) 0.054(3) -0.021(3) 0.027(2) -0.040(3)
O1 0.0225(12) 0.0372(14) 0.0509(16) 0.0087(12) 0.0036(11) -0.0055(10)
O2 0.0295(13) 0.0340(14) 0.0695(19) 0.0120(13) 0.0070(12) -0.0027(11)
O3 0.0281(13) 0.0309(13) 0.0534(16) -0.0076(12) 0.0119(11) 0.0020(10)
O4 0.0318(13) 0.0397(14) 0.0420(15) 0.0020(12) 0.0002(11) 0.0122(11)
O5 0.0644(17) 0.0286(13) 0.0317(14) 0.0050(11) 0.0149(12) 0.0020(12)
O6 0.0733(19) 0.0306(13) 0.0292(14) -0.0008(11) 0.0168(13) -0.0081(13)
O7 0.0566(16) 0.0314(13) 0.0267(13) -0.0060(10) 0.0062(11) -0.0041(12)
O8 0.0480(16) 0.0528(17) 0.0407(16) -0.0059(13) 0.0184(13) 0.0023(13)
O9 0.0234(11) 0.0219(11) 0.0240(11) -0.0012(9) 0.0013(9) -0.0024(9)
O10 0.0491(17) 0.080(2) 0.0382(16) -0.0081(15) 0.0115(13) 0.0093(16)
O11 0.0400(14) 0.0343(13) 0.0361(14) 0.0104(11) 0.0008(11) -0.0016(11)
O12 0.0554(17) 0.0338(14) 0.0428(15) 0.0017(12) 0.0017(12) -0.0144(13)
O13 0.0473(15) 0.0366(14) 0.0454(16) 0.0049(12) 0.0011(12) 0.0084(12)
C1 0.0268(18) 0.0305(18) 0.037(2) -0.0002(15) 0.0072(15) -0.0017(14)
C2 0.0239(17) 0.0283(17) 0.0363(19) 0.0006(15) 0.0046(14) -0.0044(14)
C3 0.0269(19) 0.044(2) 0.072(3) 0.021(2) -0.0138(19) -0.0066(17)
C4 0.035(2) 0.033(2) 0.079(3) 0.026(2) -0.012(2) -0.0040(17)
C5 0.0241(16) 0.0269(17) 0.0271(17) 0.0022(13) 0.0030(13) -0.0030(13)
C6 0.0184(17) 0.036(2) 0.092(3) 0.017(2) -0.0054(19) -0.0006(16)
C7 0.029(2) 0.026(2) 0.107(4) 0.021(2) 0.003(2) -0.0002(16)
C8 0.0225(17) 0.0274(18) 0.039(2) -0.0070(15) -0.0012(14) -0.0020(14)
C9 0.0231(16) 0.0273(17) 0.0340(19) -0.0026(14) 0.0034(14) 0.0032(14)
C10 0.0337(19) 0.044(2) 0.038(2) 0.0047(17) 0.0160(16) 0.0116(17)
C11 0.037(2) 0.049(2) 0.031(2) 0.0127(17) 0.0084(15) 0.0131(17)
C12 0.0219(16) 0.0226(16) 0.0319(18) 0.0021(13) 0.0038(13) -0.0021(13)
C13 0.0314(19) 0.053(2) 0.033(2) 0.0037(17) 0.0104(15) 0.0115(17)
C14 0.035(2) 0.055(2) 0.0280(19) 0.0083(17) 0.0016(15) 0.0146(18)
C15 0.0330(18) 0.0320(19) 0.0296(19) 0.0024(15) 0.0068(14) -0.0002(15)
C16 0.0336(18) 0.0272(17) 0.0263(18) 0.0016(14) 0.0051(14) 0.0006(14)
C17 0.172(6) 0.069(3) 0.023(2) 0.003(2) -0.008(3) -0.068(4)
C18 0.157(5) 0.052(3) 0.033(2) 0.003(2) -0.001(3) -0.060(3)
C19 0.0254(16) 0.0263(17) 0.0273(17) 0.0023(14) 0.0041(13) 0.0009(13)
C20 0.170(6) 0.055(3) 0.025(2) 0.006(2) -0.011(3) -0.056(3)
C21 0.144(5) 0.039(2) 0.037(2) 0.006(2) -0.002(3) -0.043(3)
C22 0.040(2) 0.0317(19) 0.0223(17) 0.0025(14) -0.0009(15) 0.0056(16)
C23 0.0314(18) 0.0282(17) 0.0243(17) 0.0031(14) 0.0013(13) 0.0035(14)
C24 0.045(2) 0.038(2) 0.052(2) -0.0071(18) 0.0230(19) -0.0041(18)
C25 0.047(2) 0.033(2) 0.054(2) -0.0105(18) 0.0214(19) -0.0138(17)
C26 0.0274(17) 0.0246(16) 0.0258(17) -0.0008(13) 0.0021(13) 0.0031(13)
C27 0.046(2) 0.055(3) 0.049(2) -0.018(2) 0.0240(19) -0.018(2)
C28 0.048(2) 0.042(2) 0.057(3) -0.017(2) 0.020(2) -0.0177(19)
C29 0.0233(17) 0.0318(19) 0.042(2) 0.0051(16) -0.0017(14) -0.0044(15)
C30 0.0212(17) 0.040(2) 0.051(2) 0.0095(17) -0.0043(15) -0.0015(15)
C31 0.031(2) 0.043(2) 0.119(4) 0.024(3) -0.017(2) -0.0102(19)
C32 0.034(2) 0.043(2) 0.111(4) 0.023(3) -0.017(2) 0.0004(19)
C33 0.0226(18) 0.042(2) 0.050(2) 0.0061(18) -0.0062(16) 0.0012(16)
C34 0.028(2) 0.041(2) 0.087(3) 0.015(2) -0.018(2) -0.0107(17)
C35 0.033(2) 0.041(2) 0.078(3) 0.024(2) -0.015(2) -0.0023(18)
C36 0.032(2) 0.040(2) 0.051(2) -0.0072(18) -0.0076(17) 0.0065(17)
C37 0.039(2) 0.043(2) 0.073(3) -0.014(2) -0.015(2) 0.0078(19)
C38 0.066(3) 0.096(4) 0.048(3) -0.010(3) 0.001(2) -0.026(3)
C39 0.122(6) 0.148(7) 0.106(6) -0.040(5) 0.043(5) -0.009(5)
C40 0.114(5) 0.126(6) 0.070(4) -0.014(4) 0.013(4) -0.029(5)

loop_
_atom_type_symbol
_atom_type_description
_atom_type_scat_dispersion_real
_atom_type_scat_dispersion_imag
_atom_type_scat_source
C C 0.0033 0.0016 'International Tables Vol C Tables 4.2.6.8 and 6.1.1.4'
H H 0.0000 0.0000 'International Tables Vol C Tables 4.2.6.8 and 6.1.1.4'
N N 0.0061 0.0033 'International Tables Vol C Tables 4.2.6.8 and 6.1.1.4'
O O 0.0106 0.0060 'International Tables Vol C Tables 4.2.6.8 and 6.1.1.4'
Si Si 0.0817 0.0704 'International Tables Vol C Tables 4.2.6.8 and 6.1.1.4'
Co Co 0.3494 0.9721 'International Tables Vol C Tables 4.2.6.8 and 6.1.1.4'

loop_
_geom_angle_atom_site_label_1
_geom_angle_atom_site_label_2
_geom_angle_atom_site_label_3
_geom_angle
_geom_angle_site_symmetry_1
_geom_angle_site_symmetry_3
N2 Co1 O3 91.54(10) 1_455 1_455
N2 Co1 O9 89.98(9) 1_455 1_455
N2 Co1 O11 89.35(10) 1_455 .
O1 Co1 N2 176.41(10) . 1_455
O1 Co1 O3 87.50(10) . 1_455
O1 Co1 O5 92.99(11) . 2_646
O1 Co1 O9 93.40(9) . 1_455
O1 Co1 O11 87.21(9) . .
O5 Co1 N2 87.83(11) 2_646 1_455
O5 Co1 O3 177.72(10) 2_646 1_455
O5 Co1 O9 96.38(9) 2_646 1_455
O5 Co1 O11 86.89(10) 2_646 .
O9 Co1 O3 85.82(9) 1_455 1_455
O11 Co1 O3 90.90(10) . 1_455
O11 Co1 O9 176.64(9) . 1_455
O4 Co2 N7 108.27(11) . 4_666
O7 Co2 N7 104.60(11) 2_747 4_666
O7 Co2 O4 96.16(11) 2_747 .
O9 Co2 N7 120.70(11) . 4_666
O9 Co2 O4 110.62(9) . .
O9 Co2 O7 113.58(10) . 2_747
O6 Co3 N1 96.33(11) 2_746 .
O6 Co3 O9 89.85(10) 2_746 .
O6 Co3 O10 170.43(12) 2_746 .
O6 Co3 O12 84.99(11) 2_746 .
O6 Co3 O13 86.63(10) 2_746 .
O9 Co3 N1 89.53(9) . .
O9 Co3 O12 174.54(10) . .
O9 Co3 O13 89.18(9) . .
O10 Co3 N1 89.15(11) . .
O10 Co3 O9 98.06(11) . .
O10 Co3 O12 86.92(12) . .
O10 Co3 O13 88.10(11) . .
O12 Co3 N1 92.79(10) . .
O12 Co3 O13 88.75(10) . .
O13 Co3 N1 176.77(11) . .
C5 Si1 C12 108.07(14) . .
C5 Si1 C19 110.34(14) . .
C5 Si1 C26 108.90(15) . .
C12 Si1 C19 109.40(15) . .
C26 Si1 C12 110.76(14) . .
C26 Si1 C19 109.37(15) . .
N2 N1 Co3 116.77(19) . .
N2 N1 N4 108.9(2) . .
N4 N1 Co3 134.2(2) . .
N1 N2 Co1 121.08(19) . 1_655
N1 N2 N3 110.4(2) . .
N3 N2 Co1 127.8(2) . 1_655
C29 N3 N2 104.0(3) . .
C29 N4 N1 104.4(3) . .
N6 N5 C33 120.8(3) . .
C36 N5 N6 109.7(3) . .
C36 N5 C33 129.3(3) . .
C37 N6 N5 102.3(3) . .
C36 N7 Co2 127.2(3) . 4_465
C36 N7 C37 102.9(3) . .
C37 N7 Co2 130.0(2) . 4_465
C38 N8 C39 119.6(6) . .
C38 N8 C40 121.1(6) . .
C40 N8 C39 119.3(5) . .
C1 O1 Co1 131.3(2) . .
C8 O3 Co1 131.8(2) . 1_655
C8 O4 Co2 106.4(2) . .
C15 O5 Co1 131.7(2) . 2_656
C15 O6 Co3 130.6(2) . 2_756
C22 O7 Co2 117.1(2) . 2_757
Co2 O9 Co1 108.30(9) . 1_655
Co2 O9 Co3 127.95(11) . .
Co3 O9 Co1 106.38(8) . 1_655
C38 O10 Co3 130.0(4) . .
O1 C1 C2 114.9(3) . .
O2 C1 O1 124.8(3) . .
O2 C1 C2 120.2(3) . .
C3 C2 C1 119.1(3) . .
C7 C2 C1 122.9(3) . .
C7 C2 C3 118.0(3) . .
C2 C3 H3 119.6 . .
C4 C3 C2 120.8(3) . .
C4 C3 H3 119.6 . .
C3 C4 H4 118.8 . .
C3 C4 C5 122.3(3) . .
C5 C4 H4 118.8 . .
C4 C5 Si1 119.8(3) . .
C6 C5 Si1 123.9(2) . .
C6 C5 C4 116.0(3) . .
C5 C6 H6 118.9 . .
C5 C6 C7 122.2(3) . .
C7 C6 H6 118.9 . .
C2 C7 C6 120.6(3) . .
C2 C7 H7 119.7 . .
C6 C7 H7 119.7 . .
O3 C8 O4 121.9(3) . .
O3 C8 C9 119.6(3) . .
O4 C8 C9 118.4(3) . .
C10 C9 C8 119.7(3) . .
C10 C9 C14 119.6(3) . .
C14 C9 C8 120.6(3) . .
C9 C10 H10 119.9 . .
C9 C10 C11 120.2(3) . .
C11 C10 H10 119.9 . .
C10 C11 H11 119.1 . .
C10 C11 C12 121.8(3) . .
C12 C11 H11 119.1 . .
C11 C12 Si1 121.0(2) . .
C11 C12 C13 117.0(3) . .
C13 C12 Si1 121.4(3) . .
C12 C13 H13 119.2 . .
C14 C13 C12 121.6(3) . .
C14 C13 H13 119.2 . .
C9 C14 C13 119.8(3) . .
C9 C14 H14 120.1 . .
C13 C14 H14 120.1 . .
O5 C15 O6 125.8(3) . .
O5 C15 C16 117.6(3) . .
O6 C15 C16 116.5(3) . .
C17 C16 C15 121.9(3) . .
C21 C16 C15 121.4(3) . .
C21 C16 C17 116.5(4) . .
C16 C17 H17 119.1 . .
C16 C17 C18 121.7(4) . .
C18 C17 H17 119.1 . .
C17 C18 H18 118.9 . .
C19 C18 C17 122.3(4) . .
C19 C18 H18 118.9 . .
C18 C19 Si1 122.5(3) . .
C18 C19 C20 115.0(3) . .
C20 C19 Si1 122.4(3) . .
C19 C20 H20 118.8 . .
C19 C20 C21 122.4(4) . .
C21 C20 H20 118.8 . .
C16 C21 C20 122.1(4) . .
C16 C21 H21 119.0 . .
C20 C21 H21 119.0 . .
O7 C22 C23 116.4(3) . .
O8 C22 O7 122.8(3) . .
O8 C22 C23 120.8(3) . .
C24 C23 C22 120.7(3) . .
C28 C23 C22 121.0(3) . .
C28 C23 C24 118.3(3) . .
C23 C24 H24 119.7 . .
C25 C24 C23 120.5(3) . .
C25 C24 H24 119.7 . .
C24 C25 H25 119.1 . .
C24 C25 C26 121.7(3) . .
C26 C25 H25 119.1 . .
C25 C26 Si1 123.0(3) . .
C27 C26 Si1 120.4(3) . .
C27 C26 C25 116.5(3) . .
C26 C27 H27 118.9 . .
C28 C27 C26 122.1(4) . .
C28 C27 H27 118.9 . .
C23 C28 C27 120.7(4) . .
C23 C28 H28 119.7 . .
C27 C28 H28 119.7 . .
N3 C29 N4 112.4(3) . .
N3 C29 C30 121.6(3) . .
N4 C29 C30 126.0(3) . .
C31 C30 C29 119.4(3) . .
C31 C30 C35 118.7(3) . .
C35 C30 C29 121.9(3) . .
C30 C31 H31 119.6 . .
C30 C31 C32 120.8(4) . .
C32 C31 H31 119.6 . .
C31 C32 H32 120.4 . .
C33 C32 C31 119.1(4) . .
C33 C32 H32 120.4 . .
C32 C33 N5 118.9(3) . .
C32 C33 C34 121.4(3) . .
C34 C33 N5 119.7(3) . .
C33 C34 H34 120.3 . .
C33 C34 C35 119.4(4) . .
C35 C34 H34 120.3 . .
C30 C35 C34 120.5(4) . .
C30 C35 H35 119.7 . .
C34 C35 H35 119.7 . .
N5 C36 H36 124.8 . .
N7 C36 N5 110.4(3) . .
N7 C36 H36 124.8 . .
N6 C37 N7 114.7(3) . .
N6 C37 H37 122.6 . .
N7 C37 H37 122.6 . .
N8 C38 H38 115.8 . .
O10 C38 N8 128.4(6) . .
O10 C38 H38 115.8 . .
N8 C39 H39A 109.5 . .
N8 C39 H39B 109.5 . .
N8 C39 H39C 109.5 . .
H39A C39 H39B 109.5 . .
H39A C39 H39C 109.5 . .
H39B C39 H39C 109.5 . .
N8 C40 H40A 109.5 . .
N8 C40 H40B 109.5 . .
N8 C40 H40C 109.5 . .
H40A C40 H40B 109.5 . .
H40A C40 H40C 109.5 . .
H40B C40 H40C 109.5 . .

loop_
_geom_bond_atom_site_label_1
_geom_bond_atom_site_label_2
_geom_bond_distance
_geom_bond_site_symmetry_2
Co1 N2 2.070(3) 1_455
Co1 O1 2.000(2) .
Co1 O3 2.191(2) 1_455
Co1 O5 2.064(2) 2_646
Co1 O9 2.128(2) 1_455
Co1 O11 2.127(2) .
Co2 N7 2.020(3) 4_666
Co2 O4 1.995(2) .
Co2 O7 1.965(2) 2_747
Co2 O9 1.964(2) .
Co3 N1 2.189(3) .
Co3 O6 2.047(3) 2_746
Co3 O9 2.091(2) .
Co3 O10 2.071(3) .
Co3 O12 2.109(2) .
Co3 O13 2.170(2) .
Si1 C5 1.859(3) .
Si1 C12 1.870(3) .
Si1 C19 1.868(3) .
Si1 C26 1.866(3) .
N1 N2 1.315(4) .
N1 N4 1.342(4) .
N2 Co1 2.070(3) 1_655
N2 N3 1.332(4) .
N3 C29 1.332(4) .
N4 C29 1.333(4) .
N5 N6 1.356(4) .
N5 C33 1.440(4) .
N5 C36 1.329(5) .
N6 C37 1.312(5) .
N7 Co2 2.020(3) 4_465
N7 C36 1.313(4) .
N7 C37 1.352(5) .
N8 C38 1.336(6) .
N8 C39 1.428(8) .
N8 C40 1.408(8) .
O1 C1 1.259(4) .
O2 C1 1.252(4) .
O3 Co1 2.191(2) 1_655
O3 C8 1.253(4) .
O4 C8 1.269(4) .
O5 Co1 2.064(2) 2_656
O5 C15 1.244(4) .
O6 Co3 2.047(3) 2_756
O6 C15 1.253(4) .
O7 Co2 1.965(2) 2_757
O7 C22 1.274(4) .
O8 C22 1.238(4) .
O9 Co1 2.128(2) 1_655
O10 C38 1.165(6) .
C1 C2 1.498(4) .
C2 C3 1.375(5) .
C2 C7 1.368(5) .
C3 H3 0.9300 .
C3 C4 1.367(5) .
C4 H4 0.9300 .
C4 C5 1.382(5) .
C5 C6 1.375(5) .
C6 H6 0.9300 .
C6 C7 1.384(5) .
C7 H7 0.9300 .
C8 C9 1.490(4) .
C9 C10 1.368(5) .
C9 C14 1.388(5) .
C10 H10 0.9300 .
C10 C11 1.382(5) .
C11 H11 0.9300 .
C11 C12 1.392(5) .
C12 C13 1.390(5) .
C13 H13 0.9300 .
C13 C14 1.384(5) .
C14 H14 0.9300 .
C15 C16 1.494(5) .
C16 C17 1.357(6) .
C16 C21 1.330(5) .
C17 H17 0.9300 .
C17 C18 1.378(6) .
C18 H18 0.9300 .
C18 C19 1.356(5) .
C19 C20 1.362(5) .
C20 H20 0.9300 .
C20 C21 1.380(6) .
C21 H21 0.9300 .
C22 C23 1.488(5) .
C23 C24 1.382(5) .
C23 C28 1.375(5) .
C24 H24 0.9300 .
C24 C25 1.382(5) .
C25 H25 0.9300 .
C25 C26 1.388(5) .
C26 C27 1.382(5) .
C27 H27 0.9300 .
C27 C28 1.378(5) .
C28 H28 0.9300 .
C29 C30 1.478(4) .
C30 C31 1.378(5) .
C30 C35 1.377(5) .
C31 H31 0.9300 .
C31 C32 1.388(5) .
C32 H32 0.9300 .
C32 C33 1.358(5) .
C33 C34 1.362(5) .
C34 H34 0.9300 .
C34 C35 1.386(5) .
C35 H35 0.9300 .
C36 H36 0.9300 .
C37 H37 0.9300 .
C38 H38 0.9300 .
C39 H39A 0.9600 .
C39 H39B 0.9600 .
C39 H39C 0.9600 .
C40 H40A 0.9600 .
C40 H40B 0.9600 .
C40 H40C 0.9600 .
